data_7047173
loop_
_publ_author_name
'Wang, Gang'
'Xu, Cong'
'Wang, Li'
'Liu, Weisheng'

_publ_section_title
;
 Highly efficient 3d/4d-4f coordination polymer catalysts for carbon
 dioxide fixation into cyclic carbonates.
;
_journal_issue 36
_journal_name_full 'Dalton transactions (Cambridge, England : 2003)'
_journal_page_first 12711
_journal_page_last 12717
_journal_paper_doi 10.1039/c8dt02576b
_journal_volume 47
_journal_year 2018
_chemical_formula_sum 'C26 H34 N2 O4'
_chemical_formula_weight 438.55
_space_group_crystal_system orthorhombic
_space_group_IT_number 61
_space_group_name_Hall '-P 2ac 2ab'
_space_group_name_H-M_alt 'P b c a'
_symmetry_space_group_name_Hall '-P 2ac 2ab'
_symmetry_space_group_name_H-M 'P b c a'
_atom_sites_solution_hydrogens mixed
_audit_creation_method SHELXL-2014
_audit_update_record
;
2018-07-23 deposited with the CCDC.
2018-07-27 downloaded from the CCDC.
;
_cell_angle_alpha 90
_cell_angle_beta 90
_cell_angle_gamma 90
_cell_formula_units_Z 8
_cell_length_a 23.436(2)
_cell_length_b 8.3954(7)
_cell_length_c 25.163(2)
_cell_measurement_reflns_used 2222
_cell_measurement_temperature 293(2)
_cell_measurement_theta_max 26.8050
_cell_measurement_theta_min 2.9860
_cell_volume 4950.9(7)
_computing_structure_refinement 'SHELXL-2014 (Sheldrick, 2014)'
_diffrn_ambient_temperature 293(2)
_diffrn_measured_fraction_theta_full 0.999
_diffrn_measured_fraction_theta_max 0.999
_diffrn_measurement_device_type 'SuperNova, Dual, Cu at zero, AtlasS2'
_diffrn_measurement_method '\w scans'
_diffrn_radiation_type MoK\a
_diffrn_radiation_wavelength 0.71073
_diffrn_reflns_av_R_equivalents 0.0703
_diffrn_reflns_av_unetI/netI 0.0869
_diffrn_reflns_Laue_measured_fraction_full 0.999
_diffrn_reflns_Laue_measured_fraction_max 0.999
_diffrn_reflns_limit_h_max 28
_diffrn_reflns_limit_h_min -28
_diffrn_reflns_limit_k_max 10
_diffrn_reflns_limit_k_min -9
_diffrn_reflns_limit_l_max 31
_diffrn_reflns_limit_l_min -25
_diffrn_reflns_number 15891
_diffrn_reflns_point_group_measured_fraction_full 0.999
_diffrn_reflns_point_group_measured_fraction_max 0.999
_diffrn_reflns_theta_full 26.000
_diffrn_reflns_theta_max 26.022
_diffrn_reflns_theta_min 2.375
_exptl_absorpt_coefficient_mu 0.079
_exptl_absorpt_correction_T_max 1.00000
_exptl_absorpt_correction_T_min 0.92619
_exptl_absorpt_correction_type multi-scan
_exptl_crystal_colour 'clear light colourless'
_exptl_crystal_density_diffrn 1.177
_exptl_crystal_description block
_exptl_crystal_F_000 1888
_exptl_crystal_recrystallization_method 'Re-crystallisation from solvent'
_exptl_crystal_size_max 0.130
_exptl_crystal_size_mid 0.120
_exptl_crystal_size_min 0.110
_refine_diff_density_max 0.216
_refine_diff_density_min -0.264
_refine_diff_density_rms 0.053
_refine_ls_extinction_method none
_refine_ls_goodness_of_fit_ref 1.052
_refine_ls_hydrogen_treatment mixed
_refine_ls_matrix_type full
_refine_ls_number_parameters 331
_refine_ls_number_reflns 4881
_refine_ls_number_restraints 72
_refine_ls_restrained_S_all 1.059
_refine_ls_R_factor_all 0.1052
_refine_ls_R_factor_gt 0.0595
_refine_ls_shift/su_max 0.000
_refine_ls_shift/su_mean 0.000
_refine_ls_structure_factor_coef Fsqd
_refine_ls_weighting_details 'w=1/[\s^2^(Fo^2^)+(0.0406P)^2^+0.1476P] where P=(Fo^2^+2Fc^2^)/3'
_refine_ls_weighting_scheme calc
_refine_ls_wR_factor_gt 0.1092
_refine_ls_wR_factor_ref 0.1271
_reflns_Friedel_coverage 0.000
_reflns_number_gt 3131
_reflns_number_total 4881
_reflns_threshold_expression 'I > 2\s(I)'
_cod_data_source_file c8dt02576b2.cif
_cod_data_source_block 200
_cod_depositor_comments 'Adding full bibliography for 7047172--7047174.cif.'
_cod_original_cell_volume 4951.1(8)
_cod_database_code 7047173
_shelx_space_group_comment
;
The symmetry employed for this shelxl refinement is uniquely defined
by the following loop, which should always be used as a source of
symmetry information in preference to the above space-group names.
They are only intended as comments.
;
_shelx_estimated_absorpt_t_min 0.990
_shelx_estimated_absorpt_t_max 0.991
_shelxl_version_number 2014-3

loop_
_space_group_symop_operation_xyz
'x, y, z'
'-x+1/2, -y, z+1/2'
'-x, y+1/2, -z+1/2'
'x+1/2, -y+1/2, -z'
'-x, -y, -z'
'x-1/2, y, -z-1/2'
'x, -y-1/2, z-1/2'
'-x-1/2, y-1/2, z'

loop_
_atom_site_label
_atom_site_type_symbol
_atom_site_fract_x
_atom_site_fract_y
_atom_site_fract_z
_atom_site_U_iso_or_equiv
_atom_site_adp_type
_atom_site_occupancy
_atom_site_site_symmetry_order
_atom_site_calc_flag
_atom_site_refinement_flags_posn
_atom_site_refinement_flags_adp
_atom_site_refinement_flags_occupancy
_atom_site_disorder_assembly
_atom_site_disorder_group
C1 C 0.66862(9) -0.0220(2) 0.49656(9) 0.0173(5) Uani 1 1 d . . . . .
C2 C 0.64232(9) -0.0995(2) 0.45344(9) 0.0193(5) Uani 1 1 d . . . . .
C3 C 0.59537(9) -0.0233(3) 0.43120(9) 0.0220(5) Uani 1 1 d . . . . .
H3A H 0.5778 -0.0721 0.4024 0.026 Uiso 1 1 calc R U . . .
C4 C 0.57259(9) 0.1214(3) 0.44891(9) 0.0213(5) Uani 1 1 d . . . . .
C5 C 0.60002(9) 0.1935(2) 0.49097(9) 0.0199(5) Uani 1 1 d . . . . .
H5 H 0.5865 0.2906 0.5035 0.024 Uiso 1 1 calc R U . . .
C6 C 0.64777(9) 0.1244(2) 0.51538(9) 0.0168(5) Uani 1 1 d . . . . .
C7 C 0.67575(9) 0.2099(2) 0.55832(9) 0.0174(5) Uani 1 1 d . . . . .
H7 H 0.6628 0.3106 0.5678 0.021 Uiso 1 1 calc R U . . .
C8 C 0.79416(9) 0.1807(2) 0.64217(9) 0.0156(5) Uani 1 1 d . . . . .
C9 C 0.82512(9) 0.2784(2) 0.68139(8) 0.0149(5) Uani 1 1 d . . . . .
C10 C 0.80122(9) 0.4160(2) 0.70499(9) 0.0168(5) Uani 1 1 d . . . . .
H10 H 0.7645 0.4470 0.6955 0.020 Uiso 1 1 calc R U . . .
C11 C 0.83077(9) 0.5047(2) 0.74146(8) 0.0163(5) Uani 1 1 d . . . . .
C12 C 0.88683(9) 0.4586(2) 0.75502(9) 0.0172(5) Uani 1 1 d . . . . .
H12 H 0.9079 0.5206 0.7785 0.021 Uiso 1 1 calc R U . . .
C13 C 0.91068(9) 0.3224(2) 0.73369(8) 0.0163(5) Uani 1 1 d . . . . .
C14 C 0.87975(9) 0.2303(2) 0.69688(8) 0.0151(5) Uani 1 1 d . . . . .
C15 C 0.66459(10) -0.2600(2) 0.43262(9) 0.0245(6) Uani 1 1 d . . . . .
C16 C 0.62954(12) -0.3199(3) 0.38530(10) 0.0375(7) Uani 1 1 d . . . . .
H16A H 0.5904 -0.3321 0.3958 0.056 Uiso 1 1 calc R U . . .
H16B H 0.6443 -0.4208 0.3737 0.056 Uiso 1 1 calc R U . . .
H16C H 0.6320 -0.2445 0.3567 0.056 Uiso 1 1 calc R U . . .
C17 C 0.72675(11) -0.2444(3) 0.41394(11) 0.0341(7) Uani 1 1 d . . . . .
H17A H 0.7290 -0.1668 0.3860 0.051 Uiso 1 1 calc R U . . .
H17B H 0.7399 -0.3455 0.4010 0.051 Uiso 1 1 calc R U . . .
H17C H 0.7502 -0.2112 0.4432 0.051 Uiso 1 1 calc R U . . .
C18 C 0.66032(10) -0.3865(2) 0.47663(10) 0.0280(6) Uani 1 1 d . . . . .
H18A H 0.6829 -0.3541 0.5066 0.042 Uiso 1 1 calc R U . . .
H18B H 0.6741 -0.4866 0.4634 0.042 Uiso 1 1 calc R U . . .
H18C H 0.6212 -0.3978 0.4874 0.042 Uiso 1 1 calc R U . . .
C19 C 0.52098(10) 0.1956(3) 0.42064(9) 0.0249(6) Uani 1 1 d D . . . .
C23 C 0.80358(9) 0.6477(2) 0.76827(9) 0.0202(5) Uani 1 1 d . . . . .
H23A H 0.7642 0.6559 0.7568 0.024 Uiso 1 1 calc R U . . .
H23B H 0.8035 0.6306 0.8064 0.024 Uiso 1 1 calc R U . . .
C24 C 0.83349(10) 0.8022(2) 0.75648(9) 0.0225(5) Uani 1 1 d . . . . .
H24 H 0.8438 0.8222 0.7214 0.027 Uiso 1 1 calc R U . . .
C25 C 0.84613(12) 0.9113(3) 0.79223(12) 0.0330(6) Uani 1 1 d . . . . .
C26 C 0.99939(9) 0.3603(3) 0.77892(10) 0.0281(6) Uani 1 1 d . . . . .
H26A H 1.0042 0.4627 0.7625 0.042 Uiso 1 1 calc R U . . .
H26B H 1.0359 0.3098 0.7826 0.042 Uiso 1 1 calc R U . . .
H26C H 0.9824 0.3734 0.8133 0.042 Uiso 1 1 calc R U . . .
C20A C 0.47171(16) 0.0848(4) 0.41725(19) 0.0364(12) Uani 0.728(5) 1 d D U P A 1
H20A H 0.4827 -0.0094 0.3973 0.044 Uiso 0.728(5) 1 d R U P A 1
H20B H 0.4587 0.0556 0.4513 0.044 Uiso 0.728(5) 1 d R U P A 1
H20C H 0.4407 0.1336 0.3973 0.044 Uiso 0.728(5) 1 d R U P A 1
C21A C 0.49922(15) 0.3512(5) 0.45131(15) 0.0347(11) Uani 0.728(5) 1 d D U P A 1
H21A H 0.4666 0.3963 0.4321 0.042 Uiso 0.728(5) 1 d R U P A 1
H21B H 0.5286 0.4243 0.4541 0.042 Uiso 0.728(5) 1 d R U P A 1
H21C H 0.4856 0.3193 0.4861 0.042 Uiso 0.728(5) 1 d R U P A 1
C22A C 0.5397(2) 0.2550(5) 0.36606(18) 0.0290(11) Uani 0.728(5) 1 d D U P A 1
H22A H 0.5533 0.1673 0.3449 0.035 Uiso 0.728(5) 1 d R U P A 1
H22B H 0.5693 0.3323 0.3699 0.035 Uiso 0.728(5) 1 d R U P A 1
H22C H 0.5083 0.3043 0.3479 0.035 Uiso 0.728(5) 1 d R U P A 1
C20B C 0.4911(5) 0.0532(10) 0.3828(5) 0.041(3) Uani 0.272(5) 1 d D U P A 2
H20D H 0.4592 0.0940 0.3621 0.049 Uiso 0.272(5) 1 d R U P A 2
H20E H 0.5192 0.0120 0.3551 0.049 Uiso 0.272(5) 1 d R U P A 2
H20F H 0.4802 -0.0270 0.4041 0.049 Uiso 0.272(5) 1 d R U P A 2
C21B C 0.4771(4) 0.2349(14) 0.4591(4) 0.037(3) Uani 0.272(5) 1 d D U P A 2
H21D H 0.4658 0.1365 0.4803 0.045 Uiso 0.272(5) 1 d R U P A 2
H21E H 0.4908 0.3095 0.4803 0.045 Uiso 0.272(5) 1 d R U P A 2
H21F H 0.4418 0.2625 0.4403 0.045 Uiso 0.272(5) 1 d R U P A 2
C22B C 0.5401(7) 0.3153(14) 0.3823(5) 0.041(4) Uani 0.272(5) 1 d D U P A 2
H22D H 0.5070 0.3597 0.3620 0.049 Uiso 0.272(5) 1 d R U P A 2
H22E H 0.5660 0.2687 0.3610 0.049 Uiso 0.272(5) 1 d R U P A 2
H22F H 0.5560 0.4077 0.4020 0.049 Uiso 0.272(5) 1 d R U P A 2
H25A H 0.8654(10) 1.005(3) 0.7819(10) 0.034(7) Uiso 1 1 d . . . . .
H25B H 0.8364(10) 0.890(3) 0.8317(11) 0.042(8) Uiso 1 1 d . . . . .
N1 N 0.71822(7) 0.14797(19) 0.58336(7) 0.0171(4) Uani 1 1 d . . . . .
N2 N 0.74547(7) 0.23841(19) 0.62149(7) 0.0167(4) Uani 1 1 d . . . . .
H2 H 0.7318 0.3285 0.6317 0.020 Uiso 1 1 calc R U . . .
O1 O 0.71451(6) -0.09265(17) 0.51964(6) 0.0232(4) Uani 1 1 d . . . . .
H1 H 0.7263 -0.0363 0.5439 0.035 Uiso 1 1 calc R U . . .
O2 O 0.81169(6) 0.04467(15) 0.62901(6) 0.0180(4) Uani 1 1 d . . . . .
O3 O 0.90582(6) 0.09797(16) 0.67791(6) 0.0206(4) Uani 1 1 d . . . . .
H3 H 0.8838 0.0495 0.6585 0.031 Uiso 1 1 calc R U . . .
O4 O 0.96315(6) 0.26330(17) 0.74645(6) 0.0231(4) Uani 1 1 d . . . . .

loop_
_atom_site_aniso_label
_atom_site_aniso_U_11
_atom_site_aniso_U_22
_atom_site_aniso_U_33
_atom_site_aniso_U_23
_atom_site_aniso_U_13
_atom_site_aniso_U_12
C1 0.0152(11) 0.0181(11) 0.0187(13) 0.0050(9) 0.0001(10) -0.0017(10)
C2 0.0219(12) 0.0202(11) 0.0158(13) 0.0001(10) 0.0017(11) -0.0050(10)
C3 0.0227(13) 0.0301(13) 0.0131(13) 0.0003(10) -0.0023(11) -0.0099(11)
C4 0.0172(12) 0.0276(12) 0.0191(13) 0.0087(10) -0.0003(11) -0.0037(11)
C5 0.0187(12) 0.0193(11) 0.0217(14) 0.0042(10) 0.0014(11) -0.0008(10)
C6 0.0186(11) 0.0153(11) 0.0163(13) 0.0007(9) -0.0006(10) -0.0016(10)
C7 0.0160(12) 0.0170(11) 0.0193(13) -0.0012(9) 0.0015(11) -0.0011(10)
C8 0.0152(11) 0.0163(11) 0.0152(13) 0.0016(9) 0.0043(10) -0.0006(10)
C9 0.0173(12) 0.0144(10) 0.0130(12) 0.0013(9) 0.0026(10) -0.0025(10)
C10 0.0168(11) 0.0182(11) 0.0155(13) 0.0029(9) -0.0011(10) 0.0009(10)
C11 0.0210(12) 0.0154(10) 0.0126(12) 0.0008(9) 0.0031(10) -0.0024(10)
C12 0.0204(12) 0.0170(11) 0.0141(12) -0.0004(9) -0.0016(10) -0.0051(10)
C13 0.0155(11) 0.0193(11) 0.0140(12) 0.0029(9) 0.0023(10) -0.0022(10)
C14 0.0180(12) 0.0137(10) 0.0138(12) -0.0004(9) 0.0043(10) -0.0020(10)
C15 0.0291(14) 0.0219(11) 0.0225(14) -0.0054(10) 0.0011(12) -0.0040(11)
C16 0.0515(18) 0.0305(14) 0.0304(16) -0.0116(12) -0.0079(14) -0.0037(13)
C17 0.0420(16) 0.0275(13) 0.0329(16) -0.0095(12) 0.0101(14) -0.0007(12)
C18 0.0327(14) 0.0205(12) 0.0308(15) -0.0041(10) -0.0012(13) -0.0007(11)
C19 0.0181(12) 0.0360(13) 0.0205(14) 0.0087(11) -0.0022(11) 0.0004(11)
C23 0.0218(12) 0.0210(11) 0.0178(13) -0.0034(10) -0.0003(11) 0.0025(10)
C24 0.0263(13) 0.0209(12) 0.0203(14) -0.0011(10) -0.0008(11) 0.0037(11)
C25 0.0411(16) 0.0224(13) 0.0355(18) -0.0045(12) -0.0017(14) -0.0039(13)
C26 0.0187(12) 0.0325(13) 0.0331(16) -0.0100(11) -0.0082(12) -0.0005(11)
C20A 0.028(2) 0.044(2) 0.038(3) 0.018(2) -0.011(2) -0.0091(18)
C21A 0.0239(19) 0.045(2) 0.035(2) 0.0009(18) -0.0059(18) 0.0102(18)
C22A 0.028(2) 0.030(2) 0.029(3) 0.0071(19) -0.006(2) 0.005(2)
C20B 0.039(6) 0.042(5) 0.043(6) 0.014(5) -0.029(5) -0.002(5)
C21B 0.023(5) 0.058(6) 0.031(5) 0.000(4) -0.006(4) 0.010(5)
C22B 0.042(6) 0.034(6) 0.047(7) 0.017(5) -0.004(6) 0.005(6)
N1 0.0175(10) 0.0177(9) 0.0162(11) -0.0026(8) -0.0024(9) -0.0053(8)
N2 0.0195(10) 0.0136(9) 0.0171(10) -0.0054(8) -0.0024(9) 0.0011(8)
O1 0.0228(9) 0.0223(8) 0.0245(10) -0.0062(7) -0.0094(8) 0.0028(7)
O2 0.0194(8) 0.0147(7) 0.0199(9) -0.0039(6) -0.0006(7) -0.0003(7)
O3 0.0208(8) 0.0176(8) 0.0233(10) -0.0059(7) -0.0027(7) 0.0004(7)
O4 0.0162(8) 0.0245(8) 0.0287(10) -0.0068(7) -0.0073(8) 0.0005(7)

loop_
_atom_type_symbol
_atom_type_description
_atom_type_scat_dispersion_real
_atom_type_scat_dispersion_imag
_atom_type_scat_source
C C 0.0033 0.0016 'International Tables Vol C Tables 4.2.6.8 and 6.1.1.4'
H H 0.0000 0.0000 'International Tables Vol C Tables 4.2.6.8 and 6.1.1.4'
N N 0.0061 0.0033 'International Tables Vol C Tables 4.2.6.8 and 6.1.1.4'
O O 0.0106 0.0060 'International Tables Vol C Tables 4.2.6.8 and 6.1.1.4'

loop_
_geom_angle_atom_site_label_1
_geom_angle_atom_site_label_2
_geom_angle_atom_site_label_3
_geom_angle
O1 C1 C6 120.88(19)
O1 C1 C2 118.30(18)
C6 C1 C2 120.81(19)
C3 C2 C1 116.37(19)
C3 C2 C15 122.3(2)
C1 C2 C15 121.30(19)
C2 C3 C4 124.9(2)
C2 C3 H3A 117.5
C4 C3 H3A 117.5
C5 C4 C3 116.6(2)
C5 C4 C19 123.0(2)
C3 C4 C19 120.3(2)
C4 C5 C6 121.8(2)
C4 C5 H5 119.1
C6 C5 H5 119.1
C5 C6 C1 119.4(2)
C5 C6 C7 118.80(19)
C1 C6 C7 121.71(19)
N1 C7 C6 120.90(19)
N1 C7 H7 119.5
C6 C7 H7 119.5
O2 C8 N2 120.17(19)
O2 C8 C9 121.38(19)
N2 C8 C9 118.43(18)
C14 C9 C10 118.8(2)
C14 C9 C8 118.48(18)
C10 C9 C8 122.7(2)
C11 C10 C9 121.7(2)
C11 C10 H10 119.2
C9 C10 H10 119.2
C10 C11 C12 118.90(19)
C10 C11 C23 121.05(19)
C12 C11 C23 120.02(19)
C13 C12 C11 120.6(2)
C13 C12 H12 119.7
C11 C12 H12 119.7
O4 C13 C12 125.04(19)
O4 C13 C14 114.83(18)
C12 C13 C14 120.11(19)
O3 C14 C9 123.47(19)
O3 C14 C13 116.72(19)
C9 C14 C13 119.81(18)
C16 C15 C17 107.4(2)
C16 C15 C2 111.8(2)
C17 C15 C2 110.60(18)
C16 C15 C18 107.34(18)
C17 C15 C18 109.9(2)
C2 C15 C18 109.74(19)
C15 C16 H16A 109.5
C15 C16 H16B 109.5
H16A C16 H16B 109.5
C15 C16 H16C 109.5
H16A C16 H16C 109.5
H16B C16 H16C 109.5
C15 C17 H17A 109.5
C15 C17 H17B 109.5
H17A C17 H17B 109.5
C15 C17 H17C 109.5
H17A C17 H17C 109.5
H17B C17 H17C 109.5
C15 C18 H18A 109.5
C15 C18 H18B 109.5
H18A C18 H18B 109.5
C15 C18 H18C 109.5
H18A C18 H18C 109.5
H18B C18 H18C 109.5
C21B C19 C22B 120.1(7)
C20A C19 C22A 112.1(3)
C21B C19 C4 110.0(4)
C22B C19 C4 110.1(7)
C20A C19 C4 112.6(2)
C22A C19 C4 108.9(3)
C20A C19 C21A 106.9(3)
C22A C19 C21A 105.0(2)
C4 C19 C21A 111.0(2)
C21B C19 C20B 104.1(6)
C22B C19 C20B 104.1(6)
C4 C19 C20B 107.6(4)
C24 C23 C11 113.51(18)
C24 C23 H23A 108.9
C11 C23 H23A 108.9
C24 C23 H23B 108.9
C11 C23 H23B 108.9
H23A C23 H23B 107.7
C25 C24 C23 124.7(2)
C25 C24 H24 117.6
C23 C24 H24 117.6
C24 C25 H25A 119.8(15)
C24 C25 H25B 119.2(14)
H25A C25 H25B 121(2)
O4 C26 H26A 109.5
O4 C26 H26B 109.5
H26A C26 H26B 109.5
O4 C26 H26C 109.5
H26A C26 H26C 109.5
H26B C26 H26C 109.5
C19 C20A H20A 109.5
C19 C20A H20B 111.2
H20A C20A H20B 110.1
C19 C20A H20C 110.3
H20A C20A H20C 106.0
H20B C20A H20C 109.6
C19 C21A H21A 109.0
C19 C21A H21B 109.9
H21A C21A H21B 111.2
C19 C21A H21C 108.3
H21A C21A H21C 107.2
H21B C21A H21C 111.2
C19 C22A H22A 110.1
C19 C22A H22B 109.9
H22A C22A H22B 109.6
C19 C22A H22C 110.4
H22A C22A H22C 108.6
H22B C22A H22C 108.2
C19 C20B H20D 111.9
C19 C20B H20E 111.0
H20D C20B H20E 104.5
C19 C20B H20F 108.3
H20D C20B H20F 111.5
H20E C20B H20F 109.7
C19 C21B H21D 110.4
C19 C21B H21E 107.8
H21D C21B H21E 110.9
C19 C21B H21F 109.1
H21D C21B H21F 103.1
H21E C21B H21F 115.6
C19 C22B H22D 110.9
C19 C22B H22E 107.5
H22D C22B H22E 112.3
C19 C22B H22F 108.9
H22D C22B H22F 104.8
H22E C22B H22F 112.4
C7 N1 N2 118.42(17)
C8 N2 N1 117.61(17)
C8 N2 H2 121.2
N1 N2 H2 121.2
C1 O1 H1 109.5
C14 O3 H3 109.5
C13 O4 C26 117.52(16)

loop_
_geom_bond_atom_site_label_1
_geom_bond_atom_site_label_2
_geom_bond_distance
C1 O1 1.359(2)
C1 C6 1.405(3)
C1 C2 1.407(3)
C2 C3 1.391(3)
C2 C15 1.537(3)
C3 C4 1.400(3)
C3 H3A 0.9300
C4 C5 1.378(3)
C4 C19 1.535(3)
C5 C6 1.402(3)
C5 H5 0.9300
C6 C7 1.453(3)
C7 N1 1.288(3)
C7 H7 0.9300
C8 O2 1.258(2)
C8 N2 1.345(3)
C8 C9 1.474(3)
C9 C14 1.398(3)
C9 C10 1.415(3)
C10 C11 1.370(3)
C10 H10 0.9300
C11 C12 1.412(3)
C11 C23 1.517(3)
C12 C13 1.382(3)
C12 H12 0.9300
C13 O4 1.364(2)
C13 C14 1.407(3)
C14 O3 1.355(2)
C15 C16 1.532(3)
C15 C17 1.536(3)
C15 C18 1.538(3)
C16 H16A 0.9600
C16 H16B 0.9600
C16 H16C 0.9600
C17 H17A 0.9600
C17 H17B 0.9600
C17 H17C 0.9600
C18 H18A 0.9600
C18 H18B 0.9600
C18 H18C 0.9600
C19 C21B 1.451(8)
C19 C22B 1.462(10)
C19 C20A 1.485(4)
C19 C22A 1.525(5)
C19 C21A 1.601(4)
C19 C20B 1.681(9)
C23 C24 1.504(3)
C23 H23A 0.9700
C23 H23B 0.9700
C24 C25 1.317(3)
C24 H24 0.9300
C25 H25A 0.94(2)
C25 H25B 1.03(3)
C26 O4 1.433(3)
C26 H26A 0.9600
C26 H26B 0.9600
C26 H26C 0.9600
C20A H20A 0.9708
C20A H20B 0.9431
C20A H20C 0.9733
C21A H21A 0.9809
C21A H21B 0.9248
C21A H21C 0.9684
C22A H22A 0.9628
C22A H22B 0.9544
C22A H22C 0.9606
C20B H20D 0.9727
C20B H20E 1.0201
C20B H20F 0.8975
C21B H21D 1.0173
C21B H21E 0.8822
C21B H21F 0.9811
C22B H22D 1.0004
C22B H22E 0.9011
C22B H22F 0.9931
N1 N2 1.380(2)
N2 H2 0.8600
O1 H1 0.8200
O3 H3 0.8200

loop_
_geom_torsion_atom_site_label_1
_geom_torsion_atom_site_label_2
_geom_torsion_atom_site_label_3
_geom_torsion_atom_site_label_4
_geom_torsion
O1 C1 C2 C3 179.72(18)
C6 C1 C2 C3 0.0(3)
O1 C1 C2 C15 0.0(3)
C6 C1 C2 C15 -179.8(2)
C1 C2 C3 C4 -0.8(3)
C15 C2 C3 C4 178.9(2)
C2 C3 C4 C5 1.3(3)
C2 C3 C4 C19 179.1(2)
C3 C4 C5 C6 -1.0(3)
C19 C4 C5 C6 -178.72(19)
C4 C5 C6 C1 0.2(3)
C4 C5 C6 C7 177.9(2)
O1 C1 C6 C5 -179.43(19)
C2 C1 C6 C5 0.3(3)
O1 C1 C6 C7 3.0(3)
C2 C1 C6 C7 -177.3(2)
C5 C6 C7 N1 177.02(19)
C1 C6 C7 N1 -5.4(3)
O2 C8 C9 C14 11.3(3)
N2 C8 C9 C14 -170.46(19)
O2 C8 C9 C10 -166.95(19)
N2 C8 C9 C10 11.3(3)
C14 C9 C10 C11 1.6(3)
C8 C9 C10 C11 179.8(2)
C9 C10 C11 C12 1.0(3)
C9 C10 C11 C23 -177.22(19)
C10 C11 C12 C13 -2.8(3)
C23 C11 C12 C13 175.48(19)
C11 C12 C13 O4 -176.28(19)
C11 C12 C13 C14 1.8(3)
C10 C9 C14 O3 178.01(19)
C8 C9 C14 O3 -0.3(3)
C10 C9 C14 C13 -2.6(3)
C8 C9 C14 C13 179.12(18)
O4 C13 C14 O3 -1.4(3)
C12 C13 C14 O3 -179.67(18)
O4 C13 C14 C9 179.20(18)
C12 C13 C14 C9 0.9(3)
C3 C2 C15 C16 0.8(3)
C1 C2 C15 C16 -179.5(2)
C3 C2 C15 C17 120.4(2)
C1 C2 C15 C17 -59.9(3)
C3 C2 C15 C18 -118.2(2)
C1 C2 C15 C18 61.6(3)
C5 C4 C19 C21B -53.6(6)
C3 C4 C19 C21B 128.7(6)
C5 C4 C19 C22B 80.8(6)
C3 C4 C19 C22B -96.8(6)
C5 C4 C19 C20A -127.6(3)
C3 C4 C19 C20A 54.8(3)
C5 C4 C19 C22A 107.4(3)
C3 C4 C19 C22A -70.2(3)
C5 C4 C19 C21A -7.7(3)
C3 C4 C19 C21A 174.6(2)
C5 C4 C19 C20B -166.4(5)
C3 C4 C19 C20B 15.9(6)
C10 C11 C23 C24 -117.8(2)
C12 C11 C23 C24 63.9(3)
C11 C23 C24 C25 -134.9(3)
C6 C7 N1 N2 175.93(18)
O2 C8 N2 N1 -4.1(3)
C9 C8 N2 N1 177.60(17)
C7 N1 N2 C8 -171.32(19)
C12 C13 O4 C26 -8.8(3)
C14 C13 O4 C26 173.03(19)
